data_7006281
loop_
_publ_author_name
'Raabe, Ines'
'R\"ohr, Caroline'
'Krossing, Ingo'

_publ_section_title
;
 Exploring the chemistry of free CI3+: reactions with the weak Lewis
 bases PX3 (X = Cl-I), AsI3 and Et2O.
;
_journal_issue 46
_journal_name_full 'Dalton transactions (Cambridge, England : 2003)'
_journal_page_first 5376
_journal_page_last 5386
_journal_paper_doi 10.1039/b711639j
_journal_year 2007
_chemical_formula_sum 'C5 Al2 F55 I6 O6 P'
_chemical_formula_weight 2047.38
_chemical_name_systematic
;
?
;
_space_group_IT_number 12
_symmetry_cell_setting monoclinic
_symmetry_space_group_name_Hall '-C 2y'
_symmetry_space_group_name_H-M 'C 1 2/m 1'
_atom_sites_solution_primary direct
_atom_sites_solution_secondary difmap
_audit_creation_method SHELXL-97
_cell_angle_alpha 90.00
_cell_angle_beta 94.75(3)
_cell_angle_gamma 90.00
_cell_formula_units_Z 2
_cell_length_a 13.243(3)
_cell_length_b 16.325(3)
_cell_length_c 13.139(3)
_cell_measurement_reflns_used 2876
_cell_measurement_temperature 150(2)
_cell_measurement_theta_max 26.00
_cell_measurement_theta_min 1.56
_cell_volume 2830.8(11)
_computing_cell_refinement '<i>CELL</i> (STOE, 2003)'
_computing_data_collection '<i>XPOSE</i> (STOE, 2003)'
_computing_data_reduction '<i>XRED</i> (STOE, 2003)'
_computing_molecular_graphics '<i>Diamond 3.1</i> (Crystal Impact, 2006)'
_computing_publication_material '<i>SHELXL-97</i> (Sheldrick, 1997)'
_computing_structure_refinement '<i>SHELXL-97</i> (Sheldrick, 1997)'
_computing_structure_solution '<i>SHELXS-97</i> (Sheldrick, 1990)'
_diffrn_ambient_temperature 150(2)
_diffrn_measured_fraction_theta_full 0.998
_diffrn_measured_fraction_theta_max 0.998
_diffrn_measurement_device_type 'STOE IPDS II'
_diffrn_measurement_method \f-scans
_diffrn_radiation_monochromator graphite
_diffrn_radiation_source 'fine-focus sealed tube'
_diffrn_radiation_type MoK\a
_diffrn_radiation_wavelength 0.71073
_diffrn_reflns_av_R_equivalents 0.0936
_diffrn_reflns_av_sigmaI/netI 0.0402
_diffrn_reflns_limit_h_max 16
_diffrn_reflns_limit_h_min -16
_diffrn_reflns_limit_k_max 20
_diffrn_reflns_limit_k_min -20
_diffrn_reflns_limit_l_max 16
_diffrn_reflns_limit_l_min -16
_diffrn_reflns_number 20232
_diffrn_reflns_theta_full 26.00
_diffrn_reflns_theta_max 26.00
_diffrn_reflns_theta_min 1.56
_diffrn_standards_decay_% -
_diffrn_standards_interval_count -
_diffrn_standards_interval_time -
_diffrn_standards_number -
_exptl_absorpt_coefficient_mu 3.556
_exptl_absorpt_correction_type numerical
_exptl_crystal_colour orange
_exptl_crystal_density_diffrn 2.402
_exptl_crystal_density_method 'not measured'
_exptl_crystal_description plate
_exptl_crystal_F_000 1864
_exptl_crystal_size_max 0.4
_exptl_crystal_size_mid 0.3
_exptl_crystal_size_min 0.2
_refine_diff_density_max 1.544
_refine_diff_density_min -1.552
_refine_diff_density_rms 0.206
_refine_ls_extinction_method none
_refine_ls_goodness_of_fit_ref 1.043
_refine_ls_matrix_type full
_refine_ls_number_parameters 247
_refine_ls_number_reflns 2876
_refine_ls_number_restraints 43
_refine_ls_restrained_S_all 1.051
_refine_ls_R_factor_all 0.0752
_refine_ls_R_factor_gt 0.0682
_refine_ls_shift/su_max 0.000
_refine_ls_shift/su_mean 0.000
_refine_ls_structure_factor_coef Fsqd
_refine_ls_weighting_details 'calc w=1/[\s^2^(Fo^2^)+(0.1133P)^2^+47.9981P] where P=(Fo^2^+2Fc^2^)/3'
_refine_ls_weighting_scheme calc
_refine_ls_wR_factor_gt 0.1871
_refine_ls_wR_factor_ref 0.1944
_reflns_number_gt 2508
_reflns_number_total 2876
_reflns_threshold_expression >2sigma(I)
_cod_data_source_file b711639j.txt
_cod_data_source_block i843mono
_cod_original_cell_volume 2830.9(10)
_cod_original_sg_symbol_H-M 'C 2/m'
_cod_database_code 7006281

loop_
_symmetry_equiv_pos_as_xyz
'x, y, z'
'-x, y, -z'
'x+1/2, y+1/2, z'
'-x+1/2, y+1/2, -z'
'-x, -y, -z'
'x, -y, z'
'-x+1/2, -y+1/2, -z'
'x+1/2, -y+1/2, z'

loop_
_atom_site_label
_atom_site_type_symbol
_atom_site_fract_x
_atom_site_fract_y
_atom_site_fract_z
_atom_site_U_iso_or_equiv
_atom_site_adp_type
_atom_site_occupancy
_atom_site_symmetry_multiplicity
_atom_site_calc_flag
_atom_site_refinement_flags
_atom_site_disorder_assembly
_atom_site_disorder_group
I1 I -0.08399(6) 1.0000 0.30571(6) 0.0463(3) Uani 1 2 d S . .
I2 I -0.13988(6) 0.88719(5) 0.53823(5) 0.0634(3) Uani 1 1 d . . .
Al1 Al -0.4525(2) 1.0000 -0.1213(2) 0.0241(6) Uani 1 2 d S . .
P1 P -0.070(4) 1.0000 0.477(3) 0.040(11) Uani 0.41(12) 2 d SP . .
C C -0.059(4) 1.0000 0.480(3) 0.009(10) Uani 0.8(3) 2 d SPU . .
F F -0.5000 1.0000 0.0000 0.0293(17) Uani 1 4 d S . .
O1 O -0.3284(7) 1.0000 -0.1068(8) 0.089(5) Uani 1 2 d S . .
O2 O -0.5022(7) 0.9151(6) -0.1760(8) 0.092(4) Uani 1 1 d . . .
C1 C -0.2345(8) 1.0000 -0.0553(8) 0.054(4) Uani 1 2 d SD . .
C2 C -0.1575(9) 1.0000 -0.1327(10) 0.126(13) Uani 1 2 d SD . .
F4 F -0.1372(7) 0.9199(7) 0.0646(6) 0.109(3) Uani 1 1 d D . .
F13 F -0.6331(7) 0.7927(5) -0.3611(8) 0.109(3) Uani 1 1 d D . .
F10 F -0.5020(10) 0.7064(5) -0.2351(8) 0.132(5) Uani 1 1 d D . .
C5 C -0.5081(8) 0.8511(6) -0.2414(8) 0.055(2) Uani 1 1 d . . .
F14 F -0.6785(8) 0.8923(9) -0.2689(12) 0.156(6) Uani 1 1 d D . .
F15 F -0.5773(16) 0.9150(7) -0.3853(12) 0.32(2) Uani 1 1 d D . .
F11 F -0.6170(14) 0.7740(11) -0.1554(16) 0.34(2) Uani 1 1 d D . .
F5 F -0.2884(10) 0.9313(16) 0.0727(16) 0.42(3) Uani 1 1 d D . .
F12 F -0.4567(14) 0.7749(10) -0.0957(9) 0.193(8) Uani 1 1 d D . .
C7 C -0.6045(11) 0.8617(6) -0.3170(12) 0.23(2) Uani 1 1 d D . .
F6 F -0.2337(18) 0.8629(10) -0.038(2) 0.40(3) Uani 1 1 d D . .
C6 C -0.5212(11) 0.7692(11) -0.1767(11) 0.24(3) Uani 1 1 d D . .
C3 C -0.2202(7) 0.9269(10) 0.0124(12) 0.137(9) Uani 1 1 d D . .
F16 F -0.4369(8) 0.7963(7) -0.3848(6) 0.120(4) Uani 1 1 d D . .
F17 F -0.3823(10) 0.9186(8) -0.3267(9) 0.147(5) Uani 1 1 d D . .
F18 F -0.3424(10) 0.8061(9) -0.2337(14) 0.305(18) Uani 1 1 d D . .
C8 C -0.4153(14) 0.8431(7) -0.2992(9) 0.25(2) Uani 1 1 d D . .
F2 F -0.0667(6) 1.0248(12) -0.0991(9) 0.104(12) Uani 0.50 1 d PD . .
F3 F -0.1831(9) 1.0344(10) -0.2185(7) 0.104(11) Uani 0.50 1 d PD . .
F1 F -0.1399(15) 0.9185(9) -0.1599(13) 0.162(13) Uani 0.50 1 d PD . .

loop_
_atom_site_aniso_label
_atom_site_aniso_U_11
_atom_site_aniso_U_22
_atom_site_aniso_U_33
_atom_site_aniso_U_23
_atom_site_aniso_U_13
_atom_site_aniso_U_12
I1 0.0385(5) 0.0694(6) 0.0299(4) 0.000 -0.0034(3) 0.000
I2 0.0629(5) 0.0737(5) 0.0523(4) 0.0099(3) -0.0029(3) -0.0307(3)
Al1 0.0197(13) 0.0328(15) 0.0200(13) 0.000 0.0033(10) 0.000
P1 0.036(18) 0.050(10) 0.034(9) 0.000 0.001(7) 0.000
C 0.009(10) 0.009(10) 0.009(10) 0.000 0.0007(13) 0.000
F 0.024(4) 0.046(5) 0.019(4) 0.000 0.005(3) 0.000
O1 0.015(4) 0.213(16) 0.038(5) 0.000 -0.002(3) 0.000
O2 0.078(6) 0.091(6) 0.116(7) -0.076(6) 0.057(5) -0.046(5)
C1 0.016(5) 0.114(13) 0.031(6) 0.000 0.000(4) 0.000
C2 0.029(8) 0.30(4) 0.047(10) 0.000 0.005(7) 0.000
F4 0.111(7) 0.136(8) 0.073(5) -0.004(5) -0.036(5) 0.049(6)
F13 0.094(6) 0.089(6) 0.136(8) -0.053(6) -0.045(5) 0.010(5)
F10 0.219(13) 0.055(4) 0.112(7) -0.017(5) -0.051(8) 0.027(6)
C5 0.060(6) 0.050(5) 0.056(5) -0.031(5) 0.005(4) -0.002(4)
F14 0.090(7) 0.164(12) 0.211(14) -0.077(11) 0.002(8) 0.049(7)
F15 0.63(5) 0.082(8) 0.213(19) 0.036(10) -0.22(3) 0.038(17)
F11 0.48(4) 0.22(2) 0.38(3) -0.19(2) 0.31(3) -0.26(3)
F5 0.127(11) 0.69(6) 0.48(4) 0.50(4) 0.159(17) 0.13(2)
F12 0.33(2) 0.162(13) 0.077(7) 0.012(8) -0.033(10) -0.036(15)
C7 0.124(17) 0.20(3) 0.33(4) -0.21(3) -0.13(2) 0.118(19)
F6 0.45(4) 0.112(12) 0.57(5) 0.01(2) -0.42(4) -0.060(18)
C6 0.52(7) 0.081(13) 0.101(15) -0.021(12) -0.15(3) 0.08(3)
C3 0.077(11) 0.18(2) 0.147(18) 0.047(17) -0.047(12) -0.034(13)
F16 0.115(7) 0.162(9) 0.084(6) -0.073(6) 0.014(5) 0.032(7)
F17 0.141(10) 0.177(12) 0.134(9) -0.054(9) 0.086(8) -0.047(9)
F18 0.120(10) 0.35(3) 0.41(3) -0.27(3) -0.167(16) 0.136(15)
C8 0.32(5) 0.22(3) 0.25(4) -0.19(3) 0.22(4) -0.11(3)
F2 0.028(5) 0.22(4) 0.065(7) 0.040(12) 0.007(4) -0.016(9)
F3 0.044(6) 0.22(3) 0.044(6) 0.033(9) 0.009(5) -0.009(9)
F1 0.16(2) 0.20(3) 0.125(19) -0.043(19) 0.009(18) 0.12(2)

loop_
_atom_type_symbol
_atom_type_description
_atom_type_scat_dispersion_real
_atom_type_scat_dispersion_imag
_atom_type_scat_source
C C 0.0033 0.0016 'International Tables Vol C Tables 4.2.6.8 and 6.1.1.4'
O O 0.0106 0.0060 'International Tables Vol C Tables 4.2.6.8 and 6.1.1.4'
F F 0.0171 0.0103 'International Tables Vol C Tables 4.2.6.8 and 6.1.1.4'
Al Al 0.0645 0.0514 'International Tables Vol C Tables 4.2.6.8 and 6.1.1.4'
P P 0.1023 0.0942 'International Tables Vol C Tables 4.2.6.8 and 6.1.1.4'
I I -0.4742 1.8119 'International Tables Vol C Tables 4.2.6.8 and 6.1.1.4'

loop_
_geom_angle_atom_site_label_1
_geom_angle_atom_site_label_2
_geom_angle_atom_site_label_3
_geom_angle
_geom_angle_site_symmetry_1
_geom_angle_site_symmetry_3
_geom_angle_publ_flag
P1 I1 C 4(2) . . ?
P1 I2 C 3(2) . . ?
O1 Al1 O2 113.9(4) . . ?
O1 Al1 O2 113.9(4) . 6_575 ?
O2 Al1 O2 112.1(9) . 6_575 ?
O1 Al1 F 108.9(4) . . ?
O2 Al1 F 103.4(3) . . ?
O2 Al1 F 103.4(3) 6_575 . ?
C P1 P1 0(2) 5_576 5_576 ?
C P1 I2 107.6(11) 5_576 . ?
P1 P1 I2 107.7(16) 5_576 . ?
C P1 I2 107.6(11) 5_576 6_575 ?
P1 P1 I2 107.7(16) 5_576 6_575 ?
I2 P1 I2 110.6(17) . 6_575 ?
C P1 I1 108.8(12) 5_576 . ?
P1 P1 I1 108(3) 5_576 . ?
I2 P1 I1 111.1(12) . . ?
I2 P1 I1 111.1(12) 6_575 . ?
C C P1 0(3) 5_576 5_576 ?
C C I1 113(4) 5_576 . ?
P1 C I1 112.3(14) 5_576 . ?
C C I2 111(2) 5_576 . ?
P1 C I2 111.0(13) 5_576 . ?
I1 C I2 107.7(15) . . ?
C C I2 111(2) 5_576 6_575 ?
P1 C I2 111.0(13) 5_576 6_575 ?
I1 C I2 107.7(15) . 6_575 ?
I2 C I2 106.9(19) . 6_575 ?
Al1 F Al1 180.000(1) . 5_475 ?
C1 O1 Al1 157.0(9) . . ?
C5 O2 Al1 156.3(7) . . ?
O1 C1 C3 111.1(6) . 6_575 ?
O1 C1 C3 111.1(6) . . ?
C3 C1 C3 106.3(13) 6_575 . ?
O1 C1 C2 107.8(9) . . ?
C3 C1 C2 110.2(7) 6_575 . ?
C3 C1 C2 110.2(7) . . ?
F3 C2 F3 52.1(15) 6_575 . ?
F3 C2 F2 127.0(14) 6_575 . ?
F3 C2 F2 109.3(11) . . ?
F3 C2 F2 109.3(11) 6_575 6_575 ?
F3 C2 F2 127.0(14) . 6_575 ?
F2 C2 F2 36.1(17) . 6_575 ?
F3 C2 F1 103.2(10) 6_575 6_575 ?
F3 C2 F1 52.8(12) . 6_575 ?
F2 C2 F1 68.0(15) . 6_575 ?
F2 C2 F1 102.3(9) 6_575 6_575 ?
F3 C2 F1 52.8(12) 6_575 . ?
F3 C2 F1 103.2(10) . . ?
F2 C2 F1 102.3(9) . . ?
F2 C2 F1 68.0(15) 6_575 . ?
F1 C2 F1 143.1(18) 6_575 . ?
F3 C2 C1 116.9(9) 6_575 . ?
F3 C2 C1 116.9(9) . . ?
F2 C2 C1 115.4(10) . . ?
F2 C2 C1 115.4(10) 6_575 . ?
F1 C2 C1 108.1(9) 6_575 . ?
F1 C2 C1 108.1(9) . . ?
O2 C5 C8 112.4(9) . . ?
O2 C5 C7 108.6(9) . . ?
C8 C5 C7 110.3(9) . . ?
O2 C5 C6 108.2(9) . . ?
C8 C5 C6 109.0(9) . . ?
C7 C5 C6 108.2(9) . . ?
F14 C7 F13 109.9(10) . . ?
F14 C7 F15 109.6(11) . . ?
F13 C7 F15 110.6(11) . . ?
F14 C7 C5 109.9(12) . . ?
F13 C7 C5 112.2(11) . . ?
F15 C7 C5 104.5(12) . . ?
F12 C6 F10 112.6(10) . . ?
F12 C6 F11 113.2(12) . . ?
F10 C6 F11 113.9(12) . . ?
F12 C6 C5 106.2(14) . . ?
F10 C6 C5 107.8(12) . . ?
F11 C6 C5 102.1(14) . . ?
F6 C3 F4 107.4(10) . . ?
F6 C3 F5 108.0(11) . . ?
F4 C3 F5 107.8(10) . . ?
F6 C3 C1 110.2(13) . . ?
F4 C3 C1 117.5(12) . . ?
F5 C3 C1 105.6(13) . . ?
F17 C8 F16 109.7(10) . . ?
F17 C8 F18 109.8(11) . . ?
F16 C8 F18 110.8(10) . . ?
F17 C8 C5 110.3(11) . . ?
F16 C8 C5 109.8(12) . . ?
F18 C8 C5 106.4(13) . . ?
F2 F2 C2 72.0(9) 6_575 . ?
F2 F2 F1 127.5(7) 6_575 6_575 ?
C2 F2 F1 58.9(7) . 6_575 ?
F3 F3 F1 129.9(9) 6_575 6_575 ?
F3 F3 C2 64.0(7) 6_575 . ?
F1 F3 C2 68.8(8) 6_575 . ?
F3 F1 C2 58.4(9) 6_575 . ?
F3 F1 F2 101.4(17) 6_575 6_575 ?
C2 F1 F2 53.1(10) . 6_575 ?

loop_
_geom_bond_atom_site_label_1
_geom_bond_atom_site_label_2
_geom_bond_distance
_geom_bond_site_symmetry_2
_geom_bond_publ_flag
I1 P1 2.24(4) . ?
I1 C 2.28(5) . ?
I2 P1 2.24(2) . ?
I2 C 2.29(3) . ?
Al1 O1 1.640(9) . ?
Al1 O2 1.671(7) . ?
Al1 O2 1.671(7) 6_575 ?
Al1 F 1.761(3) . ?
P1 C 1.76(4) 5_576 ?
P1 P1 1.91(9) 5_576 ?
P1 I2 2.24(2) 6_575 ?
C C 1.62(11) 5_576 ?
C P1 1.76(4) 5_576 ?
C I2 2.29(3) 6_575 ?
F Al1 1.761(3) 5_475 ?
O1 C1 1.366(13) . ?
O2 C5 1.350(11) . ?
C1 C3 1.491(15) 6_575 ?
C1 C3 1.491(15) . ?
C1 C2 1.498(14) . ?
C2 F3 1.280(12) 6_575 ?
C2 F3 1.280(12) . ?
C2 F2 1.310(12) . ?
C2 F2 1.310(12) 6_575 ?
C2 F1 1.402(11) 6_575 ?
C2 F1 1.402(11) . ?
F4 C3 1.252(10) . ?
F13 C7 1.309(10) . ?
F10 C6 1.317(11) . ?
C5 C8 1.50(2) . ?
C5 C7 1.56(2) . ?
C5 C6 1.60(3) . ?
F14 C7 1.308(10) . ?
F15 C7 1.321(10) . ?
F11 C6 1.324(11) . ?
F5 C3 1.252(11) . ?
F12 C6 1.312(11) . ?
F6 C3 1.245(11) . ?
F16 C8 1.370(10) . ?
F17 C8 1.367(10) . ?
F18 C8 1.379(11) . ?
F2 F2 0.81(4) 6_575 ?
F2 F1 1.52(3) 6_575 ?
F3 F3 1.12(3) 6_575 ?
F3 F1 1.20(3) 6_575 ?
F1 F3 1.20(3) 6_575 ?
F1 F2 1.52(3) 6_575 ?
